data_7159063
loop_
_publ_author_name
'Wu, Qingkun'
'Hou, Jingxuan'
'Gu, Qingshan'
'Gao, Hui'
'Shi, Meiqi'
'Zheng, Lu'

_publ_section_title
;
 PhI(OAc)<sub>2</sub>/Pd(OAc)<sub>2</sub> promoted the formation of
 8-hydroxyquinoline derivatives from benzoxazoles and alcohols.
;
_journal_issue 6
_journal_name_full 'Organic &amp; biomolecular chemistry'
_journal_page_first 1148
_journal_page_last 1152
_journal_paper_doi 10.1039/d2ob01712a
_journal_volume 21
_journal_year 2023
_chemical_formula_moiety 'C15 H19 N O2'
_chemical_formula_sum 'C15 H19 N O2'
_chemical_formula_weight 245.324
_chemical_name_systematic 0918
_space_group_crystal_system triclinic
_space_group_IT_number 2
_space_group_name_Hall '-P 1'
_space_group_name_H-M_alt 'P -1'
_symmetry_Int_Tables_number 2
_atom_sites_solution_primary iterative
_audit_creation_date 2022-08-05
_audit_creation_method
;
Olex2 1.5
(compiled 2021.08.20 svn.r13c46975 for OlexSys, GUI svn.r6396)
;
_audit_update_record
;
2022-08-05 deposited with the CCDC.	2023-01-04 downloaded from the CCDC.
;
_cell_angle_alpha 87.692(5)
_cell_angle_beta 75.650(6)
_cell_angle_gamma 77.497(6)
_cell_formula_units_Z 4
_cell_length_a 8.342(3)
_cell_length_b 12.518(5)
_cell_length_c 13.597(5)
_cell_measurement_reflns_used 1507
_cell_measurement_temperature 296(2)
_cell_measurement_theta_max 25.66
_cell_measurement_theta_min 2.58
_cell_volume 1342.8(9)
_computing_molecular_graphics 'Olex2 1.5 (Dolomanov et al., 2009)'
_computing_publication_material 'Olex2 1.5 (Dolomanov et al., 2009)'
_computing_structure_refinement 'olex2.refine 1.5 (Bourhis et al., 2015)'
_computing_structure_solution 'olex2.solve 1.5 (Bourhis et al., 2015)'
_diffrn_ambient_temperature 296.15
_diffrn_measured_fraction_theta_full 0.9808
_diffrn_measured_fraction_theta_max 0.9628
_diffrn_measurement_device_type 'Bruker APEX-II CCD'
_diffrn_measurement_method '\f and \w scans'
_diffrn_radiation_type 'Mo K\a'
_diffrn_radiation_wavelength 0.71073
_diffrn_reflns_av_R_equivalents 0.0257
_diffrn_reflns_av_unetI/netI 0.0625
_diffrn_reflns_Laue_measured_fraction_full 0.9808
_diffrn_reflns_Laue_measured_fraction_max 0.9628
_diffrn_reflns_limit_h_max 10
_diffrn_reflns_limit_h_min -10
_diffrn_reflns_limit_k_max 16
_diffrn_reflns_limit_k_min -16
_diffrn_reflns_limit_l_max 17
_diffrn_reflns_limit_l_min -13
_diffrn_reflns_number 8448
_diffrn_reflns_point_group_measured_fraction_full 0.9808
_diffrn_reflns_point_group_measured_fraction_max 0.9628
_diffrn_reflns_theta_full 25.2417
_diffrn_reflns_theta_max 27.58
_diffrn_reflns_theta_min 1.55
_diffrn_standards_number 0
_exptl_absorpt_coefficient_mu 0.080
_exptl_absorpt_correction_type none
_exptl_crystal_colour 'clear yellowish yellow'
_exptl_crystal_colour_lustre clear
_exptl_crystal_colour_modifier yellowish
_exptl_crystal_colour_primary yellow
_exptl_crystal_density_diffrn 1.213
_exptl_crystal_description needle
_exptl_crystal_F_000 528.247
_exptl_crystal_preparation 'EA and hexane'
_exptl_crystal_size_max 0.18
_exptl_crystal_size_mid 0.16
_exptl_crystal_size_min 0.1
_refine_diff_density_max 0.2883
_refine_diff_density_min -0.2961
_refine_diff_density_rms 0.0664
_refine_ls_d_res_high 0.7676
_refine_ls_d_res_low 13.1713
_refine_ls_goodness_of_fit_ref 1.0148
_refine_ls_hydrogen_treatment constr
_refine_ls_matrix_type full
_refine_ls_number_constraints 58
_refine_ls_number_parameters 331
_refine_ls_number_reflns 5985
_refine_ls_number_restraints 0
_refine_ls_restrained_S_all 1.0148
_refine_ls_R_factor_all 0.1067
_refine_ls_R_factor_gt 0.0554
_refine_ls_shift/su_max -0.0006
_refine_ls_shift/su_mean 0.0001
_refine_ls_structure_factor_coef Fsqd
_refine_ls_weighting_details 'w=1/[\s^2^(Fo^2^)+(0.0534P)^2^] where P=(Fo^2^+2Fc^2^)/3'
_refine_ls_weighting_scheme calc
_refine_ls_wR_factor_gt 0.1165
_refine_ls_wR_factor_ref 0.1416
_reflns_Friedel_coverage 0.0
_reflns_limit_h_max 10
_reflns_limit_h_min -10
_reflns_limit_k_max 16
_reflns_limit_k_min -16
_reflns_limit_l_max 17
_reflns_limit_l_min 0
_reflns_number_gt 3307
_reflns_number_total 5985
_reflns_threshold_expression I>=2u(I)
_cod_data_source_file d2ob01712a2.cif
_cod_data_source_block 0918_0m
_cod_depositor_comments 'Adding full bibliography for 7159063.cif.'
_cod_database_code 7159063
_olex2_refinement_description
;
1. Fixed Uiso
 At 1.2 times of:
  All C(H) groups, All C(H,H) groups, All N(H) groups, All O(H) groups
 At 1.5 times of:
  All C(H,H,H) groups
2.a Riding coordinates:
 O1(H1), N2(H2)
2.b Secondary CH2 refined with riding coordinates:
 C2(H2a,H2b), C3(H3a,H3b), C14(H14a,H14b), C21(H21a,H21b), C22(H22a,H22b),
 C25(H25a,H25b)
2.c Aromatic/amide H refined with riding coordinates:
 C6(H6), C10(H10), C11(H11), C27(H27), C29(H29), C30(H30)
2.d Idealised Me refined as rotating group:
 C1(H1a,H1b,H1c), C9(H9a,H9b,H9c), C15(H15a,H15b,H15c), C16(H16a,H16b,H16c),
 C23(H23a,H23b,H23c), C26(H26a,H26b,H26c)
;
_olex2_submission_original_sample_id 0918
_olex2_submission_special_instructions 'No special instructions were received'

loop_
_space_group_symop_id
_space_group_symop_operation_xyz
1 x,y,z
2 -x,-y,-z

loop_
_atom_site_label
_atom_site_type_symbol
_atom_site_fract_x
_atom_site_fract_y
_atom_site_fract_z
_atom_site_U_iso_or_equiv
_atom_site_adp_type
_atom_site_occupancy
_atom_site_refinement_flags_posn
O1 O 0.0494(2) 0.50480(11) 1.27428(9) 0.0641(4) Uani 1.000000 .
H1 H 0.1389(2) 0.43898(11) 1.23531(9) 0.0769(5) Uiso 1.000000 R
O2 O 0.3845(2) 0.95524(12) 0.19546(11) 0.0733(5) Uani 1.000000 .
O3 O 0.3011(2) 0.63756(12) 0.48826(10) 0.0688(5) Uani 1.000000 .
O4 O -0.05998(19) 0.79263(10) 0.96601(10) 0.0632(4) Uani 1.000000 .
N2 N 0.2326(2) 0.46011(11) 1.08422(10) 0.0403(4) Uani 1.000000 .
H2 H 0.4659(2) 0.98392(11) 0.21635(10) 0.0484(4) Uiso 1.000000 R
N4 N 0.5700(2) 0.92499(12) 0.33419(10) 0.0468(4) Uani 1.000000 .
C1 C 0.6092(3) 0.16261(16) 1.05415(16) 0.0677(7) Uani 1.000000 .
H1a H 0.5891(10) 0.1161(5) 1.0060(8) 0.1015(10) Uiso 1.000000 GR
H1b H 0.7164(4) 0.18243(17) 1.0275(10) 0.1015(10) Uiso 1.000000 GR
H1c H 0.6104(12) 0.1243(6) 1.1167(3) 0.1015(10) Uiso 1.000000 GR
C2 C 0.4698(3) 0.26504(14) 1.07345(14) 0.0505(5) Uani 1.000000 .
H2a H 0.3620(3) 0.24460(14) 1.10125(14) 0.0606(6) Uiso 1.000000 R
H2b H 0.4890(3) 0.31069(14) 1.12352(14) 0.0606(6) Uiso 1.000000 R
C3 C 0.4611(2) 0.33025(13) 0.97795(13) 0.0431(5) Uani 1.000000 .
H3a H 0.5706(2) 0.34827(13) 0.94968(13) 0.0517(6) Uiso 1.000000 R
H3b H 0.4409(2) 0.28406(13) 0.92869(13) 0.0517(6) Uiso 1.000000 R
C4 C 0.3276(2) 0.43451(13) 0.99156(12) 0.0369(4) Uani 1.000000 .
C5 C 0.3074(2) 0.50334(13) 0.90623(12) 0.0384(4) Uani 1.000000 .
C6 C 0.1855(2) 0.59727(14) 0.92339(12) 0.0412(4) Uani 1.000000 .
H6 H 0.1689(2) 0.64227(14) 0.86910(12) 0.0494(5) Uiso 1.000000 R
C7 C 0.0841(2) 0.62763(13) 1.02160(12) 0.0389(4) Uani 1.000000 .
C8 C -0.0408(3) 0.72607(14) 1.04697(14) 0.0461(5) Uani 1.000000 .
C9 C -0.1688(3) 0.89795(16) 0.98703(17) 0.0737(7) Uani 1.000000 .
H9a H -0.2820(5) 0.88993(16) 1.0185(11) 0.1106(11) Uiso 1.000000 GR
H9b H -0.1298(11) 0.9378(5) 1.0319(9) 0.1106(11) Uiso 1.000000 GR
H9c H -0.1681(16) 0.9371(5) 0.9248(2) 0.1106(11) Uiso 1.000000 GR
C10 C -0.1297(3) 0.74825(16) 1.14511(15) 0.0534(5) Uani 1.000000 .
H10 H -0.2099(3) 0.81338(16) 1.16103(15) 0.0640(6) Uiso 1.000000 R
C11 C -0.1019(3) 0.67366(16) 1.22290(14) 0.0542(5) Uani 1.000000 .
H11 H -0.1649(3) 0.68948(16) 1.28931(14) 0.0650(6) Uiso 1.000000 R
C12 C 0.0165(3) 0.57890(15) 1.20130(13) 0.0450(5) Uani 1.000000 .
C13 C 0.1127(2) 0.55493(13) 1.10013(12) 0.0372(4) Uani 1.000000 .
C14 C 0.4224(3) 0.47010(15) 0.80285(12) 0.0483(5) Uani 1.000000 .
H14a H 0.5382(3) 0.46731(15) 0.80590(12) 0.0580(6) Uiso 1.000000 R
H14b H 0.4148(3) 0.39673(15) 0.78716(12) 0.0580(6) Uiso 1.000000 R
C15 C 0.3849(3) 0.54447(17) 0.71674(14) 0.0654(6) Uani 1.000000 .
H15a H 0.2706(6) 0.5481(9) 0.7127(7) 0.0981(10) Uiso 1.000000 GR
H15b H 0.3988(17) 0.6165(3) 0.7291(5) 0.0981(10) Uiso 1.000000 GR
H15c H 0.4617(11) 0.5159(6) 0.6539(2) 0.0981(10) Uiso 1.000000 GR
C16 C 0.1843(3) 0.5688(2) 0.49150(16) 0.0794(8) Uani 1.000000 .
H16a H 0.0714(4) 0.6126(2) 0.5043(12) 0.1191(11) Uiso 1.000000 GR
H16b H 0.2108(13) 0.5309(11) 0.4276(5) 0.1191(11) Uiso 1.000000 GR
H16c H 0.1921(15) 0.5166(9) 0.5447(9) 0.1191(11) Uiso 1.000000 GR
C17 C 0.3122(3) 0.71487(16) 0.41381(14) 0.0517(5) Uani 1.000000 .
C18 C 0.4334(3) 0.77888(15) 0.41446(13) 0.0460(5) Uani 1.000000 .
C19 C 0.4558(3) 0.85950(15) 0.34017(13) 0.0447(5) Uani 1.000000 .
C20 C 0.6627(3) 0.91318(14) 0.40150(13) 0.0448(5) Uani 1.000000 .
C21 C 0.7874(3) 0.98656(15) 0.39203(13) 0.0512(5) Uani 1.000000 .
H21a H 0.7566(3) 1.03060(15) 0.45364(13) 0.0614(6) Uiso 1.000000 R
H21b H 0.8986(3) 0.94065(15) 0.38824(13) 0.0614(6) Uiso 1.000000 R
C22 C 0.8009(3) 1.06246(17) 0.30266(15) 0.0622(6) Uani 1.000000 .
H22a H 0.8374(3) 1.01937(17) 0.24028(15) 0.0747(7) Uiso 1.000000 R
H22b H 0.6901(3) 1.10794(17) 0.30460(15) 0.0747(7) Uiso 1.000000 R
C23 C 0.9248(3) 1.13528(19) 0.30234(17) 0.0766(7) Uani 1.000000 .
H23a H 0.8891(11) 1.1782(9) 0.3639(6) 0.1149(11) Uiso 1.000000 GR
H23b H 1.0357(5) 1.0907(2) 0.2978(12) 0.1149(11) Uiso 1.000000 GR
H23c H 0.9280(16) 1.1830(9) 0.2451(7) 0.1149(11) Uiso 1.000000 GR
C24 C 0.6466(3) 0.83503(14) 0.48153(13) 0.0442(5) Uani 1.000000 .
C25 C 0.7532(3) 0.82859(16) 0.55722(14) 0.0562(6) Uani 1.000000 .
H25a H 0.8715(3) 0.80883(16) 0.52085(14) 0.0675(7) Uiso 1.000000 R
H25b H 0.7342(3) 0.90096(16) 0.58658(14) 0.0675(7) Uiso 1.000000 R
C26 C 0.7222(3) 0.74885(19) 0.64296(16) 0.0760(7) Uani 1.000000 .
H26a H 0.6065(6) 0.7685(8) 0.6813(7) 0.1141(11) Uiso 1.000000 GR
H26b H 0.744(2) 0.6762(2) 0.61543(18) 0.1141(11) Uiso 1.000000 GR
H26c H 0.7959(15) 0.7513(10) 0.6866(7) 0.1141(11) Uiso 1.000000 GR
C27 C 0.5342(3) 0.76922(15) 0.48532(13) 0.0483(5) Uani 1.000000 .
H27 H 0.5237(3) 0.71688(15) 0.53569(13) 0.0580(6) Uiso 1.000000 R
C28 C 0.3588(3) 0.87572(16) 0.26676(14) 0.0528(5) Uani 1.000000 .
C29 C 0.2441(3) 0.81338(17) 0.26853(15) 0.0603(6) Uani 1.000000 .
H29 H 0.1804(3) 0.82410(17) 0.22031(15) 0.0724(7) Uiso 1.000000 R
C30 C 0.2202(3) 0.73275(17) 0.34239(15) 0.0582(6) Uani 1.000000 .
H30 H 0.1406(3) 0.69096(17) 0.34259(15) 0.0698(7) Uiso 1.000000 R

loop_
_atom_site_aniso_label
_atom_site_aniso_U_11
_atom_site_aniso_U_22
_atom_site_aniso_U_33
_atom_site_aniso_U_12
_atom_site_aniso_U_13
_atom_site_aniso_U_23
O1 0.0750(12) 0.0690(10) 0.0407(7) -0.0056(8) -0.0099(7) 0.0085(6)
O2 0.0856(13) 0.0813(11) 0.0670(9) -0.0257(9) -0.0407(9) 0.0203(8)
O3 0.0880(13) 0.0748(10) 0.0553(9) -0.0406(10) -0.0204(8) 0.0100(7)
O4 0.0692(11) 0.0472(8) 0.0620(9) 0.0117(7) -0.0171(8) 0.0055(6)
N2 0.0418(10) 0.0407(9) 0.0386(8) -0.0074(8) -0.0113(7) 0.0015(6)
N4 0.0490(11) 0.0480(9) 0.0405(8) -0.0048(8) -0.0101(8) -0.0011(7)
C1 0.0745(18) 0.0482(12) 0.0776(15) 0.0023(12) -0.0284(13) 0.0103(10)
C2 0.0560(15) 0.0401(11) 0.0562(12) -0.0051(10) -0.0209(10) 0.0066(9)
C3 0.0410(12) 0.0393(10) 0.0471(10) -0.0015(9) -0.0133(9) -0.0006(8)
C4 0.0364(11) 0.0338(9) 0.0418(10) -0.0068(8) -0.0125(8) -0.0012(7)
C5 0.0361(11) 0.0406(10) 0.0385(9) -0.0065(9) -0.0106(8) -0.0005(8)
C6 0.0420(12) 0.0431(10) 0.0380(10) -0.0055(9) -0.0127(9) 0.0050(8)
C7 0.0360(12) 0.0381(10) 0.0429(10) -0.0057(9) -0.0122(8) -0.0020(8)
C8 0.0427(13) 0.0421(11) 0.0517(11) -0.0023(9) -0.0140(10) -0.0019(9)
C9 0.0758(19) 0.0454(13) 0.0893(17) 0.0110(12) -0.0215(14) 0.0028(11)
C10 0.0448(14) 0.0497(12) 0.0600(13) 0.0021(10) -0.0111(10) -0.0124(10)
C11 0.0489(14) 0.0637(13) 0.0436(11) -0.0067(11) -0.0022(10) -0.0131(10)
C12 0.0449(13) 0.0526(12) 0.0382(10) -0.0111(10) -0.0108(9) -0.0014(9)
C13 0.0331(11) 0.0381(10) 0.0409(10) -0.0070(8) -0.0100(8) -0.0013(8)
C14 0.0456(13) 0.0550(12) 0.0397(10) -0.0045(10) -0.0068(9) -0.0029(8)
C15 0.0670(17) 0.0782(15) 0.0414(11) -0.0066(13) -0.0045(11) 0.0075(10)
C16 0.088(2) 0.0855(17) 0.0729(15) -0.0453(16) -0.0126(14) 0.0054(12)
C17 0.0564(15) 0.0555(12) 0.0405(11) -0.0118(11) -0.0061(10) -0.0060(9)
C18 0.0476(13) 0.0475(11) 0.0384(10) -0.0045(10) -0.0057(9) -0.0069(8)
C19 0.0437(13) 0.0475(11) 0.0388(10) -0.0016(10) -0.0084(9) -0.0064(8)
C20 0.0445(13) 0.0439(11) 0.0413(10) -0.0007(9) -0.0087(9) -0.0058(8)
C21 0.0533(14) 0.0489(12) 0.0504(11) -0.0071(10) -0.0141(10) 0.0003(9)
C22 0.0662(17) 0.0625(14) 0.0617(13) -0.0183(12) -0.0198(12) 0.0097(10)
C23 0.084(2) 0.0762(16) 0.0768(16) -0.0330(15) -0.0216(14) 0.0145(12)
C24 0.0461(13) 0.0438(11) 0.0388(10) -0.0014(9) -0.0095(9) -0.0034(8)
C25 0.0607(16) 0.0577(13) 0.0535(12) -0.0095(11) -0.0235(11) 0.0062(9)
C26 0.085(2) 0.0876(17) 0.0686(15) -0.0282(15) -0.0395(14) 0.0275(13)
C27 0.0564(14) 0.0478(11) 0.0381(10) -0.0080(10) -0.0099(9) 0.0029(8)
C28 0.0527(15) 0.0579(13) 0.0450(11) -0.0028(11) -0.0148(10) 0.0007(9)
C29 0.0569(16) 0.0756(15) 0.0524(12) -0.0112(12) -0.0224(11) -0.0034(11)
C30 0.0533(15) 0.0663(14) 0.0557(12) -0.0154(11) -0.0111(11) -0.0097(10)

loop_
_atom_type_symbol
_atom_type_scat_dispersion_real
_atom_type_scat_dispersion_imag
_atom_type_scat_Cromer_Mann_a1
_atom_type_scat_Cromer_Mann_a2
_atom_type_scat_Cromer_Mann_a3
_atom_type_scat_Cromer_Mann_a4
_atom_type_scat_Cromer_Mann_b1
_atom_type_scat_Cromer_Mann_b2
_atom_type_scat_Cromer_Mann_b3
_atom_type_scat_Cromer_Mann_b4
_atom_type_scat_Cromer_Mann_c
_atom_type_scat_source
_atom_type_scat_dispersion_source
C 0.00347 0.00161 2.31000 1.02000 1.58860 0.86500 20.84390 10.20750 0.56870 51.65120 0.21560 'International Tables Volume C Table 6.1.1.4 (pp. 500-502)' 'Henke, Gullikson and Davis, At. Data and Nucl. Data Tables, 1993, 54, 2'
H 0.00000 0.00000 0.49300 0.32291 0.14019 0.04081 10.51090 26.12570 3.14236 57.79970 0.00304 'International Tables Volume C Table 6.1.1.4 (pp. 500-502)' 'Henke, Gullikson and Davis, At. Data and Nucl. Data Tables, 1993, 54, 2'
N 0.00653 0.00323 12.21260 3.13220 2.01250 1.16630 0.00570 9.89330 28.99750 0.58260 -11.52900 'International Tables Volume C Table 6.1.1.4 (pp. 500-502)' 'Henke, Gullikson and Davis, At. Data and Nucl. Data Tables, 1993, 54, 2'
O 0.01158 0.00611 3.04850 2.28680 1.54630 0.86700 13.27710 5.70110 0.32390 32.90890 0.25080 'International Tables Volume C Table 6.1.1.4 (pp. 500-502)' 'Henke, Gullikson and Davis, At. Data and Nucl. Data Tables, 1993, 54, 2'

loop_
_geom_angle_atom_site_label_1
_geom_angle_atom_site_label_2
_geom_angle_atom_site_label_3
_geom_angle
_geom_angle_site_symmetry_1
_geom_angle_site_symmetry_3
_geom_angle_publ_flag
C12 O1 H1 105.4 . . ?
C28 O2 H2 100.73(16) . . ?
C17 O3 C16 117.64(17) . . ?
C9 O4 C8 117.64(15) . . ?
C13 N2 C4 119.29(14) . . ?
C20 N4 C19 119.01(16) . . ?
H1b C1 H1a 109.5 . . ?
H1c C1 H1a 109.5 . . ?
H1c C1 H1b 109.5 . . ?
C2 C1 H1a 109.5 . . ?
C2 C1 H1b 109.5 . . ?
C2 C1 H1c 109.5 . . ?
H2a C2 C1 109.11(12) . . ?
H2b C2 C1 109.11(11) . . ?
H2b C2 H2a 107.8 . . ?
C3 C2 C1 112.44(17) . . ?
C3 C2 H2a 109.11(11) . . ?
C3 C2 H2b 109.11(9) . . ?
H3a C3 C2 108.40(11) . . ?
H3b C3 C2 108.40(9) . . ?
H3b C3 H3a 107.5 . . ?
C4 C3 C2 115.50(15) . . ?
C4 C3 H3a 108.40(10) . . ?
C4 C3 H3b 108.40(9) . . ?
C3 C4 N2 117.46(15) . . ?
C5 C4 N2 122.01(16) . . ?
C5 C4 C3 120.53(15) . . ?
C6 C5 C4 117.88(15) . . ?
C14 C5 C4 119.18(16) . . ?
C14 C5 C6 122.93(15) . . ?
H6 C6 C5 119.30(10) . . ?
C7 C6 C5 121.41(16) . . ?
C7 C6 H6 119.30(10) . . ?
C8 C7 C6 125.13(16) . . ?
C13 C7 C6 116.58(16) . . ?
C13 C7 C8 118.28(16) . . ?
C7 C8 O4 114.51(16) . . ?
C10 C8 O4 125.23(18) . . ?
C10 C8 C7 120.26(17) . . ?
H9a C9 O4 109.5 . . ?
H9b C9 O4 109.5 . . ?
H9b C9 H9a 109.5 . . ?
H9c C9 O4 109.5 . . ?
H9c C9 H9a 109.5 . . ?
H9c C9 H9b 109.5 . . ?
H10 C10 C8 119.56(12) . . ?
C11 C10 C8 120.88(19) . . ?
C11 C10 H10 119.56(12) . . ?
H11 C11 C10 119.81(12) . . ?
C12 C11 C10 120.37(17) . . ?
C12 C11 H11 119.81(11) . . ?
C11 C12 O1 122.48(17) . . ?
C13 C12 O1 117.72(17) . . ?
C13 C12 C11 119.80(17) . . ?
C7 C13 N2 122.81(15) . . ?
C12 C13 N2 116.79(15) . . ?
C12 C13 C7 120.40(17) . . ?
H14a C14 C5 108.45(10) . . ?
H14b C14 C5 108.45(10) . . ?
H14b C14 H14a 107.5 . . ?
C15 C14 C5 115.28(17) . . ?
C15 C14 H14a 108.45(11) . . ?
C15 C14 H14b 108.45(10) . . ?
H15a C15 C14 109.5 . . ?
H15b C15 C14 109.5 . . ?
H15b C15 H15a 109.5 . . ?
H15c C15 C14 109.5 . . ?
H15c C15 H15a 109.5 . . ?
H15c C15 H15b 109.5 . . ?
H16a C16 O3 109.5 . . ?
H16b C16 O3 109.5 . . ?
H16b C16 H16a 109.5 . . ?
H16c C16 O3 109.5 . . ?
H16c C16 H16a 109.5 . . ?
H16c C16 H16b 109.5 . . ?
C18 C17 O3 114.29(17) . . ?
C30 C17 O3 125.83(19) . . ?
C30 C17 C18 119.88(18) . . ?
C19 C18 C17 118.57(17) . . ?
C27 C18 C17 125.10(17) . . ?
C27 C18 C19 116.33(18) . . ?
C18 C19 N4 122.94(17) . . ?
C28 C19 N4 116.88(17) . . ?
C28 C19 C18 120.17(19) . . ?
C21 C20 N4 117.35(16) . . ?
C24 C20 N4 122.26(18) . . ?
C24 C20 C21 120.38(16) . . ?
H21a C21 C20 108.17(10) . . ?
H21b C21 C20 108.17(10) . . ?
H21b C21 H21a 107.3 . . ?
C22 C21 C20 116.49(16) . . ?
C22 C21 H21a 108.17(11) . . ?
C22 C21 H21b 108.17(12) . . ?
H22a C22 C21 109.16(11) . . ?
H22b C22 C21 109.16(12) . . ?
H22b C22 H22a 107.9 . . ?
C23 C22 C21 112.24(18) . . ?
C23 C22 H22a 109.16(12) . . ?
C23 C22 H22b 109.16(13) . . ?
H23a C23 C22 109.5 . . ?
H23b C23 C22 109.5 . . ?
H23b C23 H23a 109.5 . . ?
H23c C23 C22 109.5 . . ?
H23c C23 H23a 109.5 . . ?
H23c C23 H23b 109.5 . . ?
C25 C24 C20 119.18(17) . . ?
C27 C24 C20 117.92(17) . . ?
C27 C24 C25 122.90(16) . . ?
H25a C25 C24 108.24(11) . . ?
H25b C25 C24 108.24(10) . . ?
H25b C25 H25a 107.4 . . ?
C26 C25 C24 116.20(18) . . ?
C26 C25 H25a 108.24(13) . . ?
C26 C25 H25b 108.24(12) . . ?
H26a C26 C25 109.5 . . ?
H26b C26 C25 109.5 . . ?
H26b C26 H26a 109.5 . . ?
H26c C26 C25 109.5 . . ?
H26c C26 H26a 109.5 . . ?
H26c C26 H26b 109.5 . . ?
C24 C27 C18 121.51(17) . . ?
H27 C27 C18 119.24(11) . . ?
H27 C27 C24 119.24(10) . . ?
C19 C28 O2 118.37(19) . . ?
C29 C28 O2 121.95(18) . . ?
C29 C28 C19 119.68(18) . . ?
H29 C29 C28 119.63(12) . . ?
C30 C29 C28 120.74(19) . . ?
C30 C29 H29 119.63(12) . . ?
C29 C30 C17 121.0(2) . . ?
H30 C30 C17 119.52(13) . . ?
H30 C30 C29 119.52(12) . . ?

loop_
_geom_bond_atom_site_label_1
_geom_bond_atom_site_label_2
_geom_bond_distance
_geom_bond_site_symmetry_2
_geom_bond_publ_flag
O1 H1 1.0439 . ?
O1 C12 1.368(2) . ?
O2 H2 0.938(2) . ?
O2 C28 1.374(2) . ?
O3 C16 1.425(2) . ?
O3 C17 1.372(2) . ?
O4 C8 1.374(2) . ?
O4 C9 1.424(2) . ?
N2 C4 1.321(2) . ?
N2 C13 1.362(2) . ?
N4 C19 1.371(2) . ?
N4 C20 1.322(2) . ?
C1 H1a 0.9600 . ?
C1 H1b 0.9600 . ?
C1 H1c 0.9600 . ?
C1 C2 1.515(3) . ?
C2 H2a 0.9700 . ?
C2 H2b 0.9700 . ?
C2 C3 1.514(2) . ?
C3 H3a 0.9700 . ?
C3 H3b 0.9700 . ?
C3 C4 1.505(2) . ?
C4 C5 1.439(2) . ?
C5 C6 1.363(2) . ?
C5 C14 1.508(2) . ?
C6 H6 0.9300 . ?
C6 C7 1.409(2) . ?
C7 C8 1.422(2) . ?
C7 C13 1.407(2) . ?
C8 C10 1.363(3) . ?
C9 H9a 0.9600 . ?
C9 H9b 0.9600 . ?
C9 H9c 0.9600 . ?
C10 H10 0.9300 . ?
C10 C11 1.412(3) . ?
C11 H11 0.9300 . ?
C11 C12 1.358(3) . ?
C12 C13 1.417(2) . ?
C14 H14a 0.9700 . ?
C14 H14b 0.9700 . ?
C14 C15 1.518(2) . ?
C15 H15a 0.9600 . ?
C15 H15b 0.9600 . ?
C15 H15c 0.9600 . ?
C16 H16a 0.9600 . ?
C16 H16b 0.9600 . ?
C16 H16c 0.9600 . ?
C17 C18 1.421(3) . ?
C17 C30 1.364(3) . ?
C18 C19 1.407(2) . ?
C18 C27 1.413(3) . ?
C19 C28 1.416(3) . ?
C20 C21 1.510(3) . ?
C20 C24 1.435(2) . ?
C21 H21a 0.9700 . ?
C21 H21b 0.9700 . ?
C21 C22 1.509(2) . ?
C22 H22a 0.9700 . ?
C22 H22b 0.9700 . ?
C22 C23 1.518(3) . ?
C23 H23a 0.9600 . ?
C23 H23b 0.9600 . ?
C23 H23c 0.9600 . ?
C24 C25 1.508(3) . ?
C24 C27 1.367(3) . ?
C25 H25a 0.9700 . ?
C25 H25b 0.9700 . ?
C25 C26 1.514(2) . ?
C26 H26a 0.9600 . ?
C26 H26b 0.9600 . ?
C26 H26c 0.9600 . ?
C27 H27 0.9300 . ?
C28 C29 1.355(3) . ?
C29 H29 0.9300 . ?
C29 C30 1.405(3) . ?
C30 H30 0.9300 . ?

loop_
_geom_hbond_atom_site_label_D
_geom_hbond_atom_site_label_H
_geom_hbond_atom_site_label_A
_geom_hbond_distance_DH
_geom_hbond_distance_HA
_geom_hbond_distance_DA
_geom_hbond_angle_DHA
_geom_hbond_site_symmetry_A
O2 H2 N4 0.938(2) 2.045(2) 2.689(2) 124.41(14) .

loop_
_geom_torsion_atom_site_label_1
_geom_torsion_atom_site_label_2
_geom_torsion_atom_site_label_3
_geom_torsion_atom_site_label_4
_geom_torsion
_geom_torsion_site_symmetry_1
_geom_torsion_site_symmetry_2
_geom_torsion_site_symmetry_3
_geom_torsion_site_symmetry_4
_geom_torsion_publ_flag
O1 C12 C11 C10 179.16(18) . . . . ?
O1 C12 C13 N2 -0.92(18) . . . . ?
O1 C12 C13 C7 179.64(15) . . . . ?
O2 C28 C19 N4 -0.2(2) . . . . ?
O2 C28 C19 C18 -179.96(17) . . . . ?
O2 C28 C29 C30 -179.9(2) . . . . ?
O3 C17 C18 C19 179.20(16) . . . . ?
O3 C17 C18 C27 -1.5(2) . . . . ?
O3 C17 C30 C29 -179.0(2) . . . . ?
O4 C8 C7 C6 1.0(2) . . . . ?
O4 C8 C7 C13 179.63(15) . . . . ?
O4 C8 C10 C11 179.25(19) . . . . ?
N2 C4 C3 C2 0.74(18) . . . . ?
N2 C4 C5 C6 -0.16(19) . . . . ?
N2 C4 C5 C14 178.88(16) . . . . ?
N2 C13 C7 C6 0.64(19) . . . . ?
N2 C13 C7 C8 -178.13(17) . . . . ?
N2 C13 C12 C11 178.14(16) . . . . ?
N4 C19 C18 C17 -179.68(17) . . . . ?
N4 C19 C18 C27 1.0(2) . . . . ?
N4 C19 C28 C29 179.85(17) . . . . ?
N4 C20 C21 C22 -3.3(2) . . . . ?
N4 C20 C24 C25 -178.26(18) . . . . ?
N4 C20 C24 C27 1.9(2) . . . . ?
C1 C2 C3 C4 -178.87(16) . . . . ?
C2 C3 C4 C5 179.96(15) . . . . ?
C3 C4 C5 C6 -179.34(16) . . . . ?
C3 C4 C5 C14 -0.30(19) . . . . ?
C4 C5 C6 C7 1.19(18) . . . . ?
C4 C5 C14 C15 176.69(17) . . . . ?
C5 C6 C7 C8 177.26(17) . . . . ?
C5 C6 C7 C13 -1.4(2) . . . . ?
C6 C7 C8 C10 -178.78(19) . . . . ?
C6 C7 C13 C12 -179.95(15) . . . . ?
C7 C8 C10 C11 -1.0(2) . . . . ?
C7 C13 C12 C11 -1.30(19) . . . . ?
C8 C10 C11 C12 1.0(2) . . . . ?
C10 C11 C12 C13 0.1(2) . . . . ?
C17 C18 C19 C28 0.0(2) . . . . ?
C17 C18 C27 C24 -179.14(19) . . . . ?
C17 C30 C29 C28 -0.3(2) . . . . ?
C18 C19 C28 C29 0.1(2) . . . . ?
C18 C27 C24 C20 -1.5(2) . . . . ?
C18 C27 C24 C25 178.64(18) . . . . ?
C19 C28 C29 C30 -0.0(2) . . . . ?
C20 C21 C22 C23 177.96(19) . . . . ?
C20 C24 C25 C26 176.60(19) . . . . ?
